data_1552589
loop_
_publ_author_name
'Zhang, Chun-Lei'
'Huang, Qi-Long'
'Chen, Juan'
'Zhang, Wan-Jin'
'Jin, Hai-Xiao'
'Wang, Hong-Bo'
'Naman, C. Benjamin'
'Cao, Zheng-Yu'

_publ_section_title
;
 Phthalideisoquinoline Hemiacetal Alkaloids from <i>Corydalis
 decumbens</i> That Inhibit Spontaneous Calcium Oscillations, Including
 Alkyl Derivatives of (+)-Egenine That Are Strikingly Levorotatory.
;
_journal_issue 10
_journal_name_full 'Journal of natural products'
_journal_page_first 2713
_journal_page_last 2720
_journal_paper_doi 10.1021/acs.jnatprod.9b00247
_journal_volume 82
_journal_year 2019
_chemical_absolute_configuration ad
_chemical_formula_moiety 'C21 H21 N O6'
_chemical_formula_sum 'C21 H21 N O6'
_chemical_formula_weight 383.39
_space_group_crystal_system orthorhombic
_space_group_IT_number 19
_space_group_name_Hall 'P 2ac 2ab'
_space_group_name_H-M_alt 'P 21 21 21'
_atom_sites_solution_hydrogens geom
_atom_sites_solution_primary dual
_audit_creation_date 2018-10-21
_audit_creation_method
;
Olex2 1.2
(compiled 2018.05.29 svn.r3508 for OlexSys, GUI svn.r5506)
;
_cell_angle_alpha 90
_cell_angle_beta 90
_cell_angle_gamma 90
_cell_formula_units_Z 4
_cell_length_a 7.21184(12)
_cell_length_b 8.25750(15)
_cell_length_c 29.7262(5)
_cell_measurement_reflns_used 7180
_cell_measurement_temperature 100.00(10)
_cell_measurement_theta_max 73.3450
_cell_measurement_theta_min 2.9290
_cell_volume 1770.25(5)
_computing_cell_refinement 'CrysAlisPro 1.171.38.43f (Rigaku OD, 2015)'
_computing_data_collection 'CrysAlisPro 1.171.38.43f (Rigaku OD, 2015)'
_computing_data_reduction 'CrysAlisPro 1.171.38.43f (Rigaku OD, 2015)'
_computing_molecular_graphics 'Olex2 (Dolomanov et al., 2009)'
_computing_publication_material 'Olex2 (Dolomanov et al., 2009)'
_computing_structure_refinement 'ShelXL (Sheldrick, 2015)'
_computing_structure_solution 'ShelXT (Sheldrick, 2015)'
_diffrn_ambient_environment N~2~
_diffrn_ambient_temperature 100.00(10)
_diffrn_detector 'CCD plate'
_diffrn_detector_area_resol_mean 5.2684
_diffrn_detector_type AtlasS2
_diffrn_measured_fraction_theta_full 0.999
_diffrn_measured_fraction_theta_max 0.991
_diffrn_measurement_details
;
List of Runs (angles in degrees, time in seconds):

  # Type    Start    End  Width  t~exp~   \w     \q     \k     \f   Frames
--------------------------------------------------------------------------
  1  \w    -96.00  -2.00   1.00    1.00    --  -40.98 125.00-150.00   94
  2  \w   -113.00 -13.00   1.00    1.00    --  -40.98 -57.00  90.00  100
  3  \w      1.00  82.00   1.00    1.00    --   40.98 -99.00  90.00   81
  4  \w     94.00 178.00   1.00    1.00    --  106.95 125.00 150.00   84
  5  \w     34.00 121.00   1.00    1.00    --  106.95-125.00  30.00   87
  6  \w    100.00 178.00   1.00    1.00    --  106.95 113.00 -81.00   78
  7  \w     81.00 178.00   1.00    1.00    --  106.95  45.00  30.00   97
  8  \w     25.00 109.00   1.00    1.00    --  106.95 -95.00-150.00   84
  9  \w     81.00 176.00   1.00    1.00    --  106.95  45.00 -30.00   95
;
_diffrn_measurement_device 'four-circle diffractometer'
_diffrn_measurement_device_type 'SuperNova, Dual, Cu at zero, AtlasS2'
_diffrn_measurement_method '\w scans'
_diffrn_orient_matrix_type 'CrysAlisPro convention (1999,Acta A55,543-557)'
_diffrn_orient_matrix_UB_11 -0.0696154000
_diffrn_orient_matrix_UB_12 -0.1114359000
_diffrn_orient_matrix_UB_13 -0.0379768000
_diffrn_orient_matrix_UB_21 0.0934655000
_diffrn_orient_matrix_UB_22 -0.1460057000
_diffrn_orient_matrix_UB_23 0.0229797000
_diffrn_orient_matrix_UB_31 -0.1789202000
_diffrn_orient_matrix_UB_32 -0.0326278000
_diffrn_orient_matrix_UB_33 0.0267981000
_diffrn_radiation_monochromator mirror
_diffrn_radiation_probe x-ray
_diffrn_radiation_type CuK\a
_diffrn_radiation_wavelength 1.54184
_diffrn_reflns_av_R_equivalents 0.0233
_diffrn_reflns_av_unetI/netI 0.0235
_diffrn_reflns_Laue_measured_fraction_full 0.999
_diffrn_reflns_Laue_measured_fraction_max 0.991
_diffrn_reflns_limit_h_max 8
_diffrn_reflns_limit_h_min -8
_diffrn_reflns_limit_k_max 10
_diffrn_reflns_limit_k_min -9
_diffrn_reflns_limit_l_max 36
_diffrn_reflns_limit_l_min -29
_diffrn_reflns_number 8439
_diffrn_reflns_point_group_measured_fraction_full 1.000
_diffrn_reflns_point_group_measured_fraction_max 0.979
_diffrn_reflns_theta_full 67.684
_diffrn_reflns_theta_max 73.520
_diffrn_reflns_theta_min 2.973
_diffrn_source 'micro-focus sealed X-ray tube'
_diffrn_source_type 'SuperNova (Cu) X-ray Source'
_exptl_absorpt_coefficient_mu 0.881
_exptl_absorpt_correction_T_max 1.00000
_exptl_absorpt_correction_T_min 0.67094
_exptl_absorpt_correction_type multi-scan
_exptl_absorpt_process_details
;
CrysAlisPro 1.171.38.43f (Rigaku Oxford Diffraction, 2015)
Empirical absorption correction using spherical harmonics,
 implemented in SCALE3 ABSPACK scaling algorithm.
;
_exptl_crystal_colour colourless
_exptl_crystal_colour_primary colourless
_exptl_crystal_density_diffrn 1.439
_exptl_crystal_description block
_exptl_crystal_F_000 808
_exptl_crystal_size_max 0.12
_exptl_crystal_size_mid 0.11
_exptl_crystal_size_min 0.1
_refine_diff_density_max 0.221
_refine_diff_density_min -0.250
_refine_diff_density_rms 0.055
_refine_ls_abs_structure_details
;
 Flack x determined using 1396 quotients [(I+)-(I-)]/[(I+)+(I-)]
 (Parsons, Flack and Wagner, Acta Cryst. B69 (2013) 249-259).
;
_refine_ls_abs_structure_Flack -0.05(8)
_refine_ls_extinction_method none
_refine_ls_goodness_of_fit_ref 1.085
_refine_ls_hydrogen_treatment constr
_refine_ls_matrix_type full
_refine_ls_number_parameters 255
_refine_ls_number_reflns 3491
_refine_ls_number_restraints 0
_refine_ls_restrained_S_all 1.085
_refine_ls_R_factor_all 0.0351
_refine_ls_R_factor_gt 0.0349
_refine_ls_shift/su_max 0.000
_refine_ls_shift/su_mean 0.000
_refine_ls_structure_factor_coef Fsqd
_refine_ls_weighting_details 'w=1/[\s^2^(Fo^2^)+(0.0546P)^2^+0.4011P] where P=(Fo^2^+2Fc^2^)/3'
_refine_ls_weighting_scheme calc
_refine_ls_wR_factor_gt 0.0894
_refine_ls_wR_factor_ref 0.0895
_reflns_Friedel_coverage 0.691
_reflns_Friedel_fraction_full 1.000
_reflns_Friedel_fraction_max 0.963
_reflns_number_gt 3470
_reflns_number_total 3491
_reflns_threshold_expression 'I > 2\s(I)'
_cod_data_source_file np9b00247_si_001.cif
_cod_data_source_block 26
_cod_database_code 1552589
_shelx_shelxl_version_number 2018/3
_shelx_space_group_comment
;
The symmetry employed for this shelxl refinement is uniquely defined
by the following loop, which should always be used as a source of
symmetry information in preference to the above space-group names.
They are only intended as comments.
;
_reflns_odcompleteness_completeness 99.89
_reflns_odcompleteness_iscentric 1
_reflns_odcompleteness_theta 66.97
_olex2_refinement_description
;
1. Fixed Uiso
 At 1.2 times of:
  All C(H) groups, All C(H,H) groups
 At 1.5 times of:
  All C(H,H,H) groups
2.a Ternary CH refined with riding coordinates:
 C1(H1), C7'(H7'), C9(H9)
2.b Secondary CH2 refined with riding coordinates:
 C3(H3A,H3B), C10(H10A,H10B), C9'(H9'A,H9'B), C4(H4A,H4B)
2.c Aromatic/amide H refined with riding coordinates:
 C3'(H3'), C8(H8), C2'(H2'), C5(H5)
2.d Idealised Me refined as rotating group:
 C00P(H00A,H00B,H00C), C8'(H8'A,H8'B,H8'C)
;
_olex2_date_sample_data_collection 2018-10-20
_olex2_submission_special_instructions 'No special instructions were received'
_oxdiff_exptl_absorpt_empirical_details
;
Empirical correction (ABSPACK) includes:
- Absorption correction using spherical harmonics
- Frame scaling
- Detector area scaling
;
_oxdiff_exptl_absorpt_empirical_full_max 1.578
_oxdiff_exptl_absorpt_empirical_full_min 0.743

loop_
_space_group_symop_operation_xyz
'x, y, z'
'-x+1/2, -y, z+1/2'
'-x, y+1/2, -z+1/2'
'x+1/2, -y+1/2, -z'

loop_
_atom_site_label
_atom_site_type_symbol
_atom_site_fract_x
_atom_site_fract_y
_atom_site_fract_z
_atom_site_U_iso_or_equiv
_atom_site_adp_type
_atom_site_occupancy
_atom_site_site_symmetry_order
_atom_site_calc_flag
_atom_site_refinement_flags_posn
O3 O 0.7629(2) 0.39365(18) 0.65963(5) 0.0196(3) Uani 1 1 d .
O2 O 0.4619(2) -0.09361(19) 0.72137(5) 0.0216(3) Uani 1 1 d .
O5 O 0.9915(2) 0.90447(17) 0.66108(5) 0.0177(3) Uani 1 1 d .
O6 O 0.9685(2) 1.03424(17) 0.59206(5) 0.0197(3) Uani 1 1 d .
O4 O 1.0441(2) 0.50228(19) 0.68458(5) 0.0209(3) Uani 1 1 d .
O1 O 0.4099(2) -0.28588(17) 0.66636(5) 0.0192(3) Uani 1 1 d .
N2 N 0.4279(2) 0.4046(2) 0.56569(5) 0.0164(4) Uani 1 1 d .
C5' C 0.9092(3) 0.8041(2) 0.63011(7) 0.0150(4) Uani 1 1 d .
C4' C 0.8963(3) 0.8802(2) 0.58879(7) 0.0163(4) Uani 1 1 d .
C1' C 0.7681(3) 0.5715(2) 0.59839(7) 0.0154(4) Uani 1 1 d .
C6 C 0.4238(3) -0.1352(2) 0.64685(7) 0.0152(4) Uani 1 1 d .
C1 C 0.5029(3) 0.3624(2) 0.60999(6) 0.0145(4) Uani 1 1 d .
H1 H 0.439416 0.429814 0.632327 0.017 Uiso 1 1 calc R
C7 C 0.4570(3) -0.0193(3) 0.67951(7) 0.0162(4) Uani 1 1 d .
C3' C 0.8257(3) 0.8047(3) 0.55129(7) 0.0179(4) Uani 1 1 d .
H3' H 0.823001 0.856411 0.523505 0.021 Uiso 1 1 calc R
C8 C 0.4815(3) 0.1406(2) 0.66915(6) 0.0158(4) Uani 1 1 d .
H8 H 0.503974 0.217291 0.691416 0.019 Uiso 1 1 calc R
C2' C 0.7576(3) 0.6463(3) 0.55662(7) 0.0169(4) Uani 1 1 d .
H2' H 0.705797 0.591859 0.532286 0.020 Uiso 1 1 calc R
C3 C 0.4796(3) 0.2844(3) 0.53180(6) 0.0185(4) Uani 1 1 d .
H3A H 0.613780 0.280469 0.529650 0.022 Uiso 1 1 calc R
H3B H 0.432113 0.318904 0.502814 0.022 Uiso 1 1 calc R
C7' C 0.8573(3) 0.5344(2) 0.67430(7) 0.0158(4) Uani 1 1 d .
H7' H 0.794277 0.581402 0.700436 0.019 Uiso 1 1 calc R
C8A C 0.4713(3) 0.1850(2) 0.62313(6) 0.0140(4) Uani 1 1 d .
C6' C 0.8482(3) 0.6478(2) 0.63538(7) 0.0145(4) Uani 1 1 d .
C4A C 0.4347(3) 0.0678(2) 0.59047(6) 0.0149(4) Uani 1 1 d .
C10 C 0.3874(3) -0.2527(3) 0.71312(7) 0.0208(4) Uani 1 1 d .
H10A H 0.453034 -0.332688 0.730942 0.025 Uiso 1 1 calc R
H10B H 0.257140 -0.256135 0.721202 0.025 Uiso 1 1 calc R
C5 C 0.4111(3) -0.0960(3) 0.60223(7) 0.0167(4) Uani 1 1 d .
H5 H 0.387900 -0.174580 0.580529 0.020 Uiso 1 1 calc R
C9 C 0.7122(3) 0.4032(3) 0.61233(6) 0.0157(4) Uani 1 1 d .
H9 H 0.783101 0.323211 0.595072 0.019 Uiso 1 1 calc R
C00P C 0.2274(3) 0.4316(3) 0.56782(7) 0.0207(4) Uani 1 1 d .
H00A H 0.166837 0.333572 0.577055 0.031 Uiso 1 1 calc GR
H00B H 0.182790 0.463033 0.538676 0.031 Uiso 1 1 calc GR
H00C H 0.201226 0.515922 0.589127 0.031 Uiso 1 1 calc GR
C9' C 0.9914(3) 1.0608(2) 0.63964(7) 0.0186(4) Uani 1 1 d .
H9'A H 1.107339 1.116504 0.645467 0.022 Uiso 1 1 calc R
H9'B H 0.890572 1.126558 0.651161 0.022 Uiso 1 1 calc R
C4 C 0.4072(3) 0.1143(3) 0.54185(6) 0.0178(4) Uani 1 1 d .
H4A H 0.276190 0.109395 0.534643 0.021 Uiso 1 1 calc R
H4B H 0.471256 0.037005 0.522823 0.021 Uiso 1 1 calc R
C8' C 1.0651(3) 0.4093(3) 0.72466(8) 0.0278(5) Uani 1 1 d .
H8'A H 1.010697 0.304314 0.720424 0.042 Uiso 1 1 calc GR
H8'B H 1.004253 0.463503 0.749117 0.042 Uiso 1 1 calc GR
H8'C H 1.194576 0.397499 0.731426 0.042 Uiso 1 1 calc GR

loop_
_atom_site_aniso_label
_atom_site_aniso_U_11
_atom_site_aniso_U_22
_atom_site_aniso_U_33
_atom_site_aniso_U_23
_atom_site_aniso_U_13
_atom_site_aniso_U_12
O3 0.0229(7) 0.0152(7) 0.0208(7) 0.0044(6) -0.0088(6) -0.0057(6)
O2 0.0303(8) 0.0183(7) 0.0161(6) 0.0038(6) -0.0040(6) -0.0062(7)
O5 0.0203(7) 0.0128(6) 0.0199(7) 0.0003(6) -0.0028(5) -0.0034(6)
O6 0.0219(8) 0.0146(7) 0.0226(7) 0.0039(6) -0.0019(6) -0.0033(6)
O4 0.0156(7) 0.0248(8) 0.0222(7) 0.0097(6) -0.0058(6) -0.0047(6)
O1 0.0246(8) 0.0132(7) 0.0198(7) 0.0021(6) 0.0024(6) -0.0012(6)
N2 0.0136(8) 0.0193(8) 0.0163(8) 0.0005(7) -0.0014(6) -0.0003(7)
C5' 0.0119(9) 0.0145(9) 0.0185(9) 0.0002(8) 0.0004(7) 0.0002(8)
C4' 0.0136(9) 0.0128(9) 0.0224(10) 0.0025(8) 0.0010(7) -0.0001(8)
C1' 0.0124(8) 0.0145(9) 0.0193(9) -0.0009(8) 0.0008(7) 0.0003(7)
C6 0.0128(9) 0.0124(8) 0.0204(10) 0.0000(7) 0.0021(7) 0.0008(7)
C1 0.0141(9) 0.0144(9) 0.0149(8) 0.0004(7) 0.0001(7) -0.0004(7)
C7 0.0150(9) 0.0184(9) 0.0151(9) 0.0024(8) -0.0010(7) -0.0014(8)
C3' 0.0160(9) 0.0194(10) 0.0183(9) 0.0049(8) 0.0000(7) 0.0020(8)
C8 0.0158(9) 0.0167(9) 0.0150(9) -0.0024(7) -0.0025(7) -0.0024(8)
C2' 0.0153(9) 0.0188(9) 0.0167(9) -0.0007(8) 0.0002(7) 0.0002(8)
C3 0.0190(10) 0.0228(10) 0.0136(8) 0.0020(8) 0.0004(7) -0.0014(9)
C7' 0.0142(9) 0.0143(9) 0.0188(9) 0.0007(8) -0.0003(7) -0.0020(7)
C8A 0.0107(8) 0.0148(9) 0.0164(9) -0.0012(7) -0.0001(7) 0.0000(7)
C6' 0.0115(8) 0.0149(9) 0.0172(9) 0.0002(8) 0.0013(7) -0.0002(7)
C4A 0.0119(9) 0.0180(10) 0.0149(9) -0.0008(8) 0.0013(7) -0.0002(7)
C10 0.0268(11) 0.0166(10) 0.0191(10) 0.0035(8) 0.0011(8) -0.0030(9)
C5 0.0156(9) 0.0170(9) 0.0175(9) -0.0036(8) 0.0009(7) -0.0007(8)
C9 0.0154(9) 0.0140(9) 0.0178(9) 0.0007(8) -0.0016(7) 0.0007(8)
C00P 0.0152(10) 0.0232(11) 0.0238(10) 0.0043(8) -0.0026(8) 0.0004(8)
C9' 0.0200(9) 0.0116(8) 0.0241(10) 0.0008(8) 0.0004(8) -0.0016(8)
C4 0.0193(9) 0.0197(10) 0.0144(9) -0.0018(8) 0.0007(7) -0.0010(9)
C8' 0.0281(11) 0.0280(11) 0.0272(11) 0.0117(10) -0.0116(9) -0.0045(10)

loop_
_atom_type_symbol
_atom_type_description
_atom_type_scat_dispersion_real
_atom_type_scat_dispersion_imag
_atom_type_scat_source
C C 0.0181 0.0091 'International Tables Vol C Tables 4.2.6.8 and 6.1.1.4'
H H 0.0000 0.0000 'International Tables Vol C Tables 4.2.6.8 and 6.1.1.4'
N N 0.0311 0.0180 'International Tables Vol C Tables 4.2.6.8 and 6.1.1.4'
O O 0.0492 0.0322 'International Tables Vol C Tables 4.2.6.8 and 6.1.1.4'

loop_
_geom_angle_atom_site_label_1
_geom_angle_atom_site_label_2
_geom_angle_atom_site_label_3
_geom_angle
C7' O3 C9 111.97(15)
C7 O2 C10 103.95(15)
C5' O5 C9' 104.14(15)
C4' O6 C9' 104.65(15)
C7' O4 C8' 112.64(16)
C6 O1 C10 104.20(15)
C3 N2 C1 111.31(16)
C3 N2 C00P 112.64(17)
C00P N2 C1 111.20(16)
O5 C5' C4' 110.49(17)
C6' C5' O5 129.00(19)
C6' C5' C4' 120.49(18)
O6 C4' C5' 109.36(17)
C3' C4' O6 128.00(19)
C3' C4' C5' 122.62(19)
C2' C1' C6' 121.83(19)
C2' C1' C9 129.94(19)
C6' C1' C9 108.14(17)
O1 C6 C7 110.01(18)
C5 C6 O1 128.12(18)
C5 C6 C7 121.86(19)
N2 C1 C8A 113.67(16)
N2 C1 C9 110.38(16)
C8A C1 C9 109.95(16)
C6 C7 O2 109.11(18)
C8 C7 O2 128.73(19)
C8 C7 C6 122.16(18)
C4' C3' C2' 117.37(19)
C7 C8 C8A 117.39(18)
C1' C2' C3' 119.68(19)
N2 C3 C4 113.68(16)
O3 C7' C6' 104.82(16)
O4 C7' O3 111.87(16)
O4 C7' C6' 109.21(16)
C8 C8A C1 119.01(17)
C4A C8A C1 120.90(18)
C4A C8A C8 120.09(18)
C5' C6' C1' 117.90(19)
C5' C6' C7' 131.74(19)
C1' C6' C7' 110.30(18)
C8A C4A C5 121.10(18)
C8A C4A C4 120.95(18)
C5 C4A C4 117.84(18)
O1 C10 O2 107.38(16)
C6 C5 C4A 117.38(18)
O3 C9 C1' 104.40(16)
O3 C9 C1 106.05(15)
C1' C9 C1 116.71(16)
O5 C9' O6 107.35(15)
C4A C4 C3 112.13(17)

loop_
_geom_bond_atom_site_label_1
_geom_bond_atom_site_label_2
_geom_bond_distance
O3 C7' 1.416(2)
O3 C9 1.455(2)
O2 C7 1.388(2)
O2 C10 1.440(3)
O5 C5' 1.374(2)
O5 C9' 1.439(2)
O6 C4' 1.378(2)
O6 C9' 1.441(2)
O4 C7' 1.407(2)
O4 C8' 1.425(3)
O1 C6 1.376(2)
O1 C10 1.426(2)
N2 C1 1.466(2)
N2 C3 1.463(3)
N2 C00P 1.464(3)
C5' C4' 1.383(3)
C5' C6' 1.372(3)
C4' C3' 1.375(3)
C1' C2' 1.389(3)
C1' C6' 1.393(3)
C1' C9 1.506(3)
C6 C7 1.384(3)
C6 C5 1.368(3)
C1 C8A 1.532(3)
C1 C9 1.549(3)
C7 C8 1.368(3)
C3' C2' 1.406(3)
C8 C8A 1.418(3)
C3 C4 1.528(3)
C7' C6' 1.490(3)
C8A C4A 1.396(3)
C4A C5 1.408(3)
C4A C4 1.509(3)
